data_4060031
loop_
_publ_author_name
'Catherine L. Boyd'
'Thierry Toupance'
'Ben R. Tyrrell'
'Benjamin D. Ward'
'Claire R. Wilson'
'Andrew R. Cowley'
'Philip Mountford'

_publ_section_title
;
 Synthesis, Structures, and Reactions of Titanium, Scandium, and
 Yttrium Complexes of Diamino-bis(phenolate) Ligands: Monomeric,
 Dimeric, Neutral, Cationic, and Multiply Bonded Derivatives
;
_journal_name_full Organometallics
_journal_page_first 309
_journal_page_last 330
_journal_paper_doi 10.1021/om0493661
_journal_volume 24
_journal_year 2005
_chemical_compound_source
;
?
;
_chemical_formula_moiety ' C41 H55 Cl1 N3 O2 Sc1 . C6 H6'
_chemical_formula_sum 'C47 H61 Cl N3 O2 Sc'
_chemical_formula_weight 780.43
_chemical_name_systematic
;                                                                               
 [ScCl{(2-C5H4N)CH2N{2-O-3,5-C6H2(t-Bu)2}2}(py)] . (C6H6)
;
_space_group_IT_number 15
_symmetry_cell_setting monoclinic
_symmetry_space_group_name_Hall '-C 2yc'
_symmetry_space_group_name_H-M 'C 1 2/c 1'
_atom_sites_solution_hydrogens geom
_atom_sites_solution_primary direct
_cell_angle_alpha 90.00
_cell_angle_beta 95.537(1)
_cell_angle_gamma 90.00
_cell_formula_units_Z 8
_cell_length_a 27.0551(8)
_cell_length_b 17.8450(5)
_cell_length_c 19.0419(8)
_cell_measurement_reflns_used 9920
_cell_measurement_temperature 150
_cell_measurement_theta_max 27.485
_cell_measurement_theta_min 2.910
_cell_volume 9150.5(5)
_computing_cell_refinement
;                                                                               
KappaCCD software 'DENZO' (Otwinowski & Minor, 1996)
;
_computing_data_collection
;                                                                               
KappaCCD software 'Collect' (Nonius, 2000)                                      
;
_computing_data_reduction
;                                                                               
KappaCCD software 'DENZO' (Otwinowski & Minor, 1996)
;
_computing_molecular_graphics 'CAMERON (Watkin, Prout and Pearce, 1996)'
_computing_publication_material
;                                                                               
CRYSTALS Issue 10 (Watkin et al., 1996)                                         
;
_computing_structure_refinement
;                                                                               
CRYSTALS Issue 10 (Watkin et al., 1996)                                         
;
_computing_structure_solution 'SIR92 (Altomare, et al., 1994)'
_diffrn_ambient_temperature 150
_diffrn_measurement_device_type 'Nonius KappaCCD'
_diffrn_measurement_method CCD
_diffrn_radiation_type 'Mo K\a'
_diffrn_radiation_wavelength 0.71073
_diffrn_reflns_av_R_equivalents 0.11
_diffrn_reflns_limit_h_max 35
_diffrn_reflns_limit_h_min -35
_diffrn_reflns_limit_k_max 22
_diffrn_reflns_limit_k_min -21
_diffrn_reflns_limit_l_max 24
_diffrn_reflns_limit_l_min -24
_diffrn_reflns_number 19772
_diffrn_reflns_theta_max 27.65
_diffrn_reflns_theta_min 2.91
_diffrn_standards_decay_% 'not measured'
_diffrn_standards_interval_count 'not measured'
_diffrn_standards_interval_time 'not measured'
_diffrn_standards_number 'not measured'
_exptl_absorpt_coefficient_mu 0.26
_exptl_absorpt_correction_T_max 0.987
_exptl_absorpt_correction_T_min 0.987
_exptl_absorpt_correction_type multi-scan
_exptl_crystal_colour white
_exptl_crystal_density_diffrn 1.13
_exptl_crystal_density_meas ?
_exptl_crystal_density_method .
_exptl_crystal_description needle
_exptl_crystal_F_000 3347.37
_exptl_crystal_size_max 0.40
_exptl_crystal_size_mid 0.05
_exptl_crystal_size_min 0.05
_refine_diff_density_max 0.96
_refine_diff_density_min -0.78
_refine_ls_abs_structure_Flack none
_refine_ls_extinction_coef 'none required'
_refine_ls_goodness_of_fit_ref 1.0632
_refine_ls_hydrogen_treatment 'riding model'
_refine_ls_matrix_type full
_refine_ls_number_parameters 457
_refine_ls_number_reflns 4820
_refine_ls_number_restraints 42
_refine_ls_R_factor_gt 0.0667
_refine_ls_shift/su_max 0.002
_refine_ls_structure_factor_coef F
_refine_ls_weighting_details
;
Chebychev polynomial with 5 parameters, Carruthers & Watkin , 1979, 
 2.37     3.42     2.80     1.33    0.658    
;
_refine_ls_weighting_scheme 'Chebychev polynomial'
_refine_ls_wR_factor_ref 0.0882
_reflns_limit_h_max 34
_reflns_limit_h_min -35
_reflns_limit_k_max 22
_reflns_limit_k_min 0
_reflns_limit_l_max 24
_reflns_limit_l_min 0
_reflns_number_gt 2577
_reflns_number_total 10384
_reflns_threshold_expression >3.00\s(I)
_cod_depositor_comments
;
The following automatic conversions were performed:
'_symmetry_cell_setting' value 'Monoclinic ' changed to 'monoclinic'
according to '/home/saulius/struct/CIF-dictionaries/cif_core.dic'
dictionary named 'cif_core.dic' version 2.4.1 from 2010-06-29.

Automatic conversion script
Id: cif_fix_enum 1527 2010-12-29 10:47:43Z saulius 

The following automatic conversions were performed:

'_atom_sites_solution_primary' value 'direct methods' was changed to
'direct'.

'_atom_sites_solution_hydrogens' value 'geometric' was changed to
'geom'.

Automatic conversion script
Id: cif_fix_values 6452 2018-10-05 10:23:21Z andrius 
;
_cod_original_sg_symbol_H-M 'C 1 2/c 1 '
_cod_original_formula_sum ' C47 H61 Cl1 N3 O2 Sc1 '
_cod_database_code 4060031

loop_
_symmetry_equiv_pos_as_xyz
x,y,z
-x,-y,-z
x+1/2,y+1/2,z
-x+1/2,-y+1/2,-z
-x,y,-z+1/2
x,-y,z+1/2
-x+1/2,y+1/2,-z+1/2
x+1/2,-y+1/2,z+1/2

loop_
_atom_site_label
_atom_site_fract_x
_atom_site_fract_y
_atom_site_fract_z
_atom_site_U_iso_or_equiv
_atom_site_occupancy
_atom_site_adp_type
Sc1 0.75176(5) 0.51185(7) 0.49008(6) 0.0188 1.0000 Uani
Cl1 0.78266(7) 0.5513(1) 0.38018(9) 0.0325 1.0000 Uani
N1 0.7859(2) 0.3936(3) 0.4922(3) 0.0251 1.0000 Uani
N2 0.72121(19) 0.4472(3) 0.5863(3) 0.0217 1.0000 Uani
N3 0.7181(2) 0.6251(3) 0.5198(3) 0.0276 1.0000 Uani
O1 0.80872(15) 0.5397(2) 0.5602(2) 0.0227 1.0000 Uani
O2 0.68559(15) 0.4835(2) 0.4462(2) 0.0227 1.0000 Uani
C1 0.8323(2) 0.4985(3) 0.6129(3) 0.0212 1.0000 Uani
C2 0.8852(2) 0.4911(4) 0.6212(3) 0.0228 1.0000 Uani
C3 0.9047(2) 0.4397(4) 0.6715(3) 0.0232 1.0000 Uani
C4 0.8763(2) 0.3967(4) 0.7142(3) 0.0226 1.0000 Uani
C5 0.8257(3) 0.4101(4) 0.7083(3) 0.0243 1.0000 Uani
C6 0.8037(2) 0.4597(4) 0.6585(3) 0.0226 1.0000 Uani
C7 0.9179(2) 0.5401(4) 0.5789(3) 0.0313 1.0000 Uani
C8 0.9738(2) 0.5289(5) 0.6017(4) 0.0421 1.0000 Uani
C9 0.9059(3) 0.6235(3) 0.5894(4) 0.0392 1.0000 Uani
C10 0.9105(3) 0.5203(5) 0.5000(3) 0.0414 1.0000 Uani
C11 0.9026(2) 0.3411(3) 0.7653(3) 0.0222 1.0000 Uani
C12 0.9375(3) 0.3830(4) 0.8204(4) 0.0391 1.0000 Uani
C13 0.9327(2) 0.2854(4) 0.7238(4) 0.0281 1.0000 Uani
C14 0.8658(3) 0.2953(4) 0.8035(4) 0.0391 1.0000 Uani
C15 0.6425(2) 0.4522(3) 0.4577(3) 0.0203 1.0000 Uani
C16 0.6067(2) 0.4344(3) 0.4007(4) 0.0236 1.0000 Uani
C17 0.5627(2) 0.4012(4) 0.4158(4) 0.0290 1.0000 Uani
C18 0.5517(2) 0.3842(4) 0.4858(4) 0.0336 1.0000 Uani
C19 0.5881(2) 0.4028(4) 0.5395(4) 0.0241 1.0000 Uani
C20 0.6325(2) 0.4381(4) 0.5274(4) 0.0252 1.0000 Uani
C21 0.6165(2) 0.4513(3) 0.3248(4) 0.0315 1.0000 Uani
C22 0.6611(3) 0.4048(4) 0.3039(4) 0.0424 1.0000 Uani
C23 0.6286(3) 0.5354(4) 0.3150(4) 0.0407 1.0000 Uani
C24 0.5714(3) 0.4342(5) 0.2710(4) 0.0466 1.0000 Uani
C25 0.5019(3) 0.3478(5) 0.4969(4) 0.0619 1.0000 Uani
C26 0.4967(3) 0.3340(6) 0.5754(4) 0.0628 1.0000 Uani
C27 0.4977(4) 0.2709(5) 0.4616(7) 0.0893 1.0000 Uani
C28 0.4593(3) 0.3970(6) 0.4653(7) 0.0883 1.0000 Uani
C29 0.7491(2) 0.4746(4) 0.6534(3) 0.0257 1.0000 Uani
C30 0.6669(2) 0.4637(4) 0.5887(3) 0.0256 1.0000 Uani
C31 0.7289(3) 0.3647(4) 0.5781(4) 0.0264 1.0000 Uani
C32 0.7751(2) 0.3469(4) 0.5451(3) 0.0230 1.0000 Uani
C33 0.8036(3) 0.2839(4) 0.5635(4) 0.0295 1.0000 Uani
C34 0.8439(3) 0.2664(4) 0.5271(4) 0.0327 1.0000 Uani
C35 0.8540(3) 0.3126(4) 0.4713(4) 0.0289 1.0000 Uani
C36 0.8251(3) 0.3749(4) 0.4568(4) 0.0283 1.0000 Uani
C37 0.6772(2) 0.6503(4) 0.4796(4) 0.0278 1.0000 Uani
C38 0.6578(2) 0.7205(4) 0.4864(4) 0.0262 1.0000 Uani
C39 0.6805(2) 0.7681(4) 0.5367(4) 0.0286 1.0000 Uani
C40 0.7213(2) 0.7437(4) 0.5786(4) 0.0257 1.0000 Uani
C41 0.7397(3) 0.6722(4) 0.5688(4) 0.0277 1.0000 Uani
C101 0.1051(6) 0.3261(8) 0.2200(5) 0.163(7) 1.0000 Uiso
C102 0.1414(4) 0.3806(7) 0.2211(4) 0.084(4) 1.0000 Uiso
C103 0.1903(5) 0.3647(8) 0.2332(4) 0.105(4) 1.0000 Uiso
C104 0.2082(6) 0.2942(8) 0.2468(5) 0.132(6) 1.0000 Uiso
C105 0.1707(5) 0.243(1) 0.2465(5) 0.129(6) 1.0000 Uiso
C106 0.1213(5) 0.2540(9) 0.2339(4) 0.114(5) 1.0000 Uiso
H31 0.9417(2) 0.4339(4) 0.6782(3) 0.0272 1.0000 Uiso
H51 0.8046(3) 0.3844(4) 0.7413(3) 0.0252 1.0000 Uiso
H81 0.9940(2) 0.5617(5) 0.5729(4) 0.0468 1.0000 Uiso
H82 0.9805(2) 0.5424(5) 0.6527(4) 0.0468 1.0000 Uiso
H83 0.9829(2) 0.4753(5) 0.5948(4) 0.0468 1.0000 Uiso
H91 0.9272(3) 0.6555(3) 0.5614(4) 0.0475 1.0000 Uiso
H92 0.9126(3) 0.6360(3) 0.6406(4) 0.0475 1.0000 Uiso
H93 0.8701(3) 0.6330(3) 0.5737(4) 0.0475 1.0000 Uiso
H101 0.9321(3) 0.5532(5) 0.4732(3) 0.0502 1.0000 Uiso
H102 0.9199(3) 0.4667(5) 0.4936(3) 0.0502 1.0000 Uiso
H103 0.8749(3) 0.5278(5) 0.4818(3) 0.0502 1.0000 Uiso
H121 0.9545(3) 0.3460(4) 0.8539(4) 0.0482 1.0000 Uiso
H122 0.9628(3) 0.4117(4) 0.7965(4) 0.0482 1.0000 Uiso
H123 0.9175(3) 0.4185(4) 0.8469(4) 0.0482 1.0000 Uiso
H131 0.9500(2) 0.2490(4) 0.7577(4) 0.0346 1.0000 Uiso
H132 0.9578(2) 0.3131(4) 0.6986(4) 0.0346 1.0000 Uiso
H133 0.9097(2) 0.2576(4) 0.6887(4) 0.0346 1.0000 Uiso
H141 0.8846(3) 0.2597(4) 0.8368(4) 0.0462 1.0000 Uiso
H142 0.8454(3) 0.3296(4) 0.8306(4) 0.0462 1.0000 Uiso
H143 0.8435(3) 0.2664(4) 0.7684(4) 0.0462 1.0000 Uiso
H171 0.5372(2) 0.3895(4) 0.3758(4) 0.0328 1.0000 Uiso
H191 0.5816(2) 0.3908(4) 0.5891(4) 0.0295 1.0000 Uiso
H221 0.6673(3) 0.4160(4) 0.2540(4) 0.0490 1.0000 Uiso
H222 0.6913(3) 0.4179(4) 0.3360(4) 0.0490 1.0000 Uiso
H223 0.6535(3) 0.3503(4) 0.3086(4) 0.0490 1.0000 Uiso
H231 0.6349(3) 0.5448(4) 0.2649(4) 0.0467 1.0000 Uiso
H232 0.6589(3) 0.5487(4) 0.3468(4) 0.0467 1.0000 Uiso
H233 0.6000(3) 0.5669(4) 0.3272(4) 0.0467 1.0000 Uiso
H241 0.5798(3) 0.4459(5) 0.2222(4) 0.0548 1.0000 Uiso
H242 0.5426(3) 0.4656(5) 0.2822(4) 0.0548 1.0000 Uiso
H243 0.5625(3) 0.3800(5) 0.2740(4) 0.0548 1.0000 Uiso
H261 0.4640(3) 0.3098(6) 0.5808(4) 0.0722 1.0000 Uiso
H262 0.4987(3) 0.3831(6) 0.6010(4) 0.0722 1.0000 Uiso
H263 0.5242(3) 0.3006(6) 0.5956(4) 0.0722 1.0000 Uiso
H271 0.4653(4) 0.2469(5) 0.4694(7) 0.0999 1.0000 Uiso
H272 0.5256(4) 0.2382(5) 0.4816(7) 0.0999 1.0000 Uiso
H273 0.4999(4) 0.2777(5) 0.4098(7) 0.0999 1.0000 Uiso
H281 0.4264(3) 0.3741(6) 0.4723(7) 0.1026 1.0000 Uiso
H282 0.4623(3) 0.4465(6) 0.4900(7) 0.1026 1.0000 Uiso
H283 0.4619(3) 0.4045(6) 0.4138(7) 0.1026 1.0000 Uiso
H291 0.7440(2) 0.5299(4) 0.6568(3) 0.0289 1.0000 Uiso
H292 0.7353(2) 0.4492(4) 0.6940(3) 0.0289 1.0000 Uiso
H301 0.6634(2) 0.5194(4) 0.5921(3) 0.0281 1.0000 Uiso
H302 0.6560(2) 0.4398(4) 0.6322(3) 0.0281 1.0000 Uiso
H311 0.7313(3) 0.3412(4) 0.6259(4) 0.0296 1.0000 Uiso
H312 0.6998(3) 0.3434(4) 0.5484(4) 0.0296 1.0000 Uiso
H331 0.7951(3) 0.2512(4) 0.6032(4) 0.0328 1.0000 Uiso
H341 0.8655(3) 0.2222(4) 0.5404(4) 0.0376 1.0000 Uiso
H351 0.8817(3) 0.3003(4) 0.4419(4) 0.0328 1.0000 Uiso
H361 0.8338(3) 0.4087(4) 0.4179(4) 0.0325 1.0000 Uiso
H371 0.6603(2) 0.6160(4) 0.4433(4) 0.0317 1.0000 Uiso
H381 0.6279(2) 0.7372(4) 0.4554(4) 0.0296 1.0000 Uiso
H391 0.6674(2) 0.8200(4) 0.5421(4) 0.0319 1.0000 Uiso
H401 0.7370(2) 0.7767(4) 0.6168(4) 0.0277 1.0000 Uiso
H411 0.7705(3) 0.6557(4) 0.5980(4) 0.0332 1.0000 Uiso
H1011 0.0689(6) 0.3372(8) 0.2101(5) 0.1844 1.0000 Uiso
H1021 0.1296(4) 0.4333(7) 0.2127(4) 0.0853 1.0000 Uiso
H1031 0.2150(5) 0.4062(8) 0.2317(4) 0.1089 1.0000 Uiso
H1041 0.2445(6) 0.2830(8) 0.2562(5) 0.1263 1.0000 Uiso
H1051 0.1829(5) 0.190(1) 0.2564(5) 0.1263 1.0000 Uiso
H1061 0.0970(5) 0.2118(9) 0.2346(4) 0.1160 1.0000 Uiso

loop_
_atom_site_aniso_label
_atom_site_aniso_U_11
_atom_site_aniso_U_22
_atom_site_aniso_U_33
_atom_site_aniso_U_23
_atom_site_aniso_U_13
_atom_site_aniso_U_12
Sc1 0.0162(6) 0.0209(6) 0.0198(6) -0.0013(5) 0.0032(5) -0.0004(5)
Cl1 0.0436(11) 0.0291(9) 0.0255(9) 0.0012(7) 0.0070(8) -0.0063(8)
N1 0.032(3) 0.021(3) 0.023(3) -0.008(2) 0.002(3) -0.003(2)
N2 0.021(3) 0.019(3) 0.026(3) -0.003(2) 0.004(2) 0.002(2)
N3 0.029(2) 0.027(2) 0.029(2) -0.0040(17) 0.0114(18) 0.0044(17)
O1 0.015(2) 0.026(3) 0.027(2) 0.002(2) -0.0022(19) -0.0030(18)
O2 0.022(2) 0.024(2) 0.023(2) 0.000(2) -0.0006(18) -0.005(2)
C1 0.030(4) 0.018(3) 0.014(3) -0.005(2) -0.006(3) 0.000(3)
C2 0.020(3) 0.025(4) 0.021(3) -0.002(3) -0.004(3) -0.002(3)
C3 0.014(3) 0.030(4) 0.026(4) -0.001(3) 0.001(3) 0.005(3)
C4 0.029(4) 0.029(4) 0.008(3) 0.002(3) -0.006(3) -0.002(3)
C5 0.028(4) 0.028(4) 0.016(3) 0.002(3) -0.004(3) -0.001(3)
C6 0.022(4) 0.020(3) 0.026(4) -0.004(3) 0.000(3) 0.001(3)
C7 0.014(4) 0.039(4) 0.042(4) 0.004(3) 0.010(3) 0.003(3)
C8 0.013(3) 0.060(6) 0.055(5) 0.031(4) 0.008(3) 0.001(3)
C9 0.028(4) 0.026(4) 0.062(6) 0.012(4) -0.003(4) -0.006(3)
C10 0.032(4) 0.061(5) 0.033(4) 0.010(4) 0.008(3) -0.001(4)
C11 0.023(4) 0.016(3) 0.027(4) 0.002(3) -0.001(3) 0.004(3)
C12 0.041(5) 0.036(4) 0.037(5) 0.001(3) -0.010(4) 0.006(4)
C13 0.026(4) 0.029(4) 0.030(4) 0.005(3) 0.007(3) -0.000(3)
C14 0.050(5) 0.030(4) 0.039(5) 0.017(3) 0.014(4) 0.011(4)
C15 0.021(3) 0.009(3) 0.031(4) -0.000(3) 0.000(3) 0.006(3)
C16 0.022(4) 0.016(3) 0.033(4) -0.003(3) 0.002(3) 0.007(3)
C17 0.019(4) 0.032(4) 0.034(4) -0.003(3) -0.003(3) -0.003(3)
C18 0.011(3) 0.030(4) 0.059(5) -0.004(4) 0.000(3) -0.001(3)
C19 0.014(3) 0.027(4) 0.033(4) -0.003(3) 0.010(3) 0.000(3)
C20 0.018(3) 0.023(4) 0.036(4) 0.001(3) 0.004(3) 0.004(3)
C21 0.028(4) 0.025(4) 0.040(4) -0.006(3) -0.004(3) 0.002(3)
C22 0.053(5) 0.040(5) 0.034(5) -0.006(4) 0.005(4) -0.003(4)
C23 0.057(5) 0.033(4) 0.030(4) 0.013(3) -0.002(4) -0.010(4)
C24 0.054(6) 0.041(5) 0.042(5) 0.003(4) -0.010(4) -0.008(4)
C25 0.030(3) 0.100(6) 0.057(4) 0.001(4) 0.014(3) -0.026(4)
C26 0.031(3) 0.101(6) 0.058(4) 0.001(4) 0.014(3) -0.026(4)
C27 0.064(7) 0.067(8) 0.142(12) -0.036(7) 0.041(8) -0.046(6)
C28 0.017(5) 0.091(8) 0.158(12) 0.037(8) 0.013(6) 0.001(5)
C29 0.037(4) 0.029(4) 0.011(3) 0.003(3) 0.003(3) -0.006(3)
C30 0.028(4) 0.027(4) 0.021(4) -0.004(3) 0.002(3) -0.000(3)
C31 0.031(4) 0.018(3) 0.031(4) -0.006(3) 0.007(3) 0.004(3)
C32 0.024(4) 0.029(4) 0.014(3) -0.004(3) -0.006(3) -0.005(3)
C33 0.028(4) 0.025(4) 0.035(4) 0.001(3) -0.002(3) 0.004(3)
C34 0.044(5) 0.025(4) 0.029(4) -0.002(3) 0.002(4) -0.001(3)
C35 0.030(2) 0.028(2) 0.030(2) -0.0048(18) 0.0111(19) 0.0050(17)
C36 0.030(2) 0.027(2) 0.030(2) -0.0045(17) 0.0114(18) 0.0046(16)
C37 0.025(4) 0.030(4) 0.028(4) -0.001(3) 0.002(3) -0.010(3)
C38 0.017(4) 0.029(4) 0.030(4) 0.005(3) -0.010(3) 0.003(3)
C39 0.022(4) 0.031(4) 0.036(4) 0.003(3) 0.019(3) -0.006(3)
C40 0.023(4) 0.032(4) 0.022(4) -0.002(3) 0.003(3) -0.003(3)
C41 0.031(4) 0.030(4) 0.022(4) 0.003(3) 0.004(3) 0.001(3)

loop_
_atom_type_symbol
_atom_type_scat_dispersion_real
_atom_type_scat_dispersion_imag
_atom_type_scat_Cromer_Mann_a1
_atom_type_scat_Cromer_Mann_b1
_atom_type_scat_Cromer_Mann_a2
_atom_type_scat_Cromer_Mann_b2
_atom_type_scat_Cromer_Mann_a3
_atom_type_scat_Cromer_Mann_b3
_atom_type_scat_Cromer_Mann_a4
_atom_type_scat_Cromer_Mann_b4
_atom_type_scat_Cromer_Mann_c
_atom_type_scat_source
'C   ' 0.0020 0.0020 2.3100 20.8439 1.0200 10.2075 1.5886 0.5687 0.8650 51.6512 0.2156 International_Tables_Vol_IV_Table_2.2B
'H   ' 0.0000 0.0000 0.4930 10.5109 0.3229 26.1257 0.1402 3.1424 0.0408 57.7997 0.0030 International_Tables_Vol_IV_Table_2.2B
'Cl  ' 0.1320 0.1590 11.4604 0.0104 7.1964 1.1662 6.2556 18.5194 1.6455 47.7784 -9.5574 International_Tables_Vol_IV_Table_2.2B
'N   ' 0.0040 0.0030 12.2126 0.0057 3.1322 9.8933 2.0125 28.9975 1.1663 0.5826 -11.5290 International_Tables_Vol_IV_Table_2.2B
'O   ' 0.0080 0.0060 3.0485 13.2771 2.2868 5.7011 1.5463 0.3239 0.8670 32.9089 0.2508 International_Tables_Vol_IV_Table_2.2B
'Sc  ' 0.2260 0.3720 9.1890 9.0213 7.3679 0.5729 1.6409 136.1080 1.4680 51.3531 1.3329 International_Tables_Vol_IV_Table_2.2B

loop_
_geom_angle_atom_site_label_1
_geom_angle_atom_site_label_2
_geom_angle_atom_site_label_3
_geom_angle
_geom_angle_publ_flag
Cl1 Sc1 N1 96.32(15) yes
Cl1 Sc1 N2 167.66(14) yes
N1 Sc1 N2 73.18(19) yes
Cl1 Sc1 N3 97.69(15) yes
N1 Sc1 N3 164.7(2) yes
N2 Sc1 N3 93.51(19) yes
Cl1 Sc1 O1 101.29(14) yes
N1 Sc1 O1 86.24(19) yes
N2 Sc1 O1 84.77(18) yes
N3 Sc1 O1 85.1(2) yes
Cl1 Sc1 O2 94.78(14) yes
N1 Sc1 O2 96.80(19) yes
N2 Sc1 O2 80.38(18) yes
N3 Sc1 O2 88.0(2) yes
O1 Sc1 O2 163.23(19) yes
Sc1 N1 C32 117.4(4) yes
Sc1 N1 C36 123.3(4) yes
C32 N1 C36 116.9(6) yes
Sc1 N2 C29 108.2(4) yes
Sc1 N2 C30 109.9(4) yes
C29 N2 C30 108.9(5) yes
Sc1 N2 C31 109.5(4) yes
C29 N2 C31 110.2(5) yes
C30 N2 C31 110.0(5) yes
Sc1 N3 C37 118.0(4) yes
Sc1 N3 C41 124.2(5) yes
C37 N3 C41 117.3(6) yes
Sc1 O1 C1 129.5(4) yes
Sc1 O2 C15 144.6(4) yes
O1 C1 C2 121.7(6) yes
O1 C1 C6 118.7(6) yes
C2 C1 C6 119.5(5) yes
C1 C2 C3 116.4(6) yes
C1 C2 C7 121.0(5) yes
C3 C2 C7 122.6(6) yes
C2 C3 C4 124.5(6) yes
C2 C3 H31 117.6(4) no
C4 C3 H31 117.9(4) no
C3 C4 C5 117.0(6) yes
C3 C4 C11 118.7(6) yes
C5 C4 C11 124.3(6) yes
C4 C5 C6 121.3(6) yes
C4 C5 H51 119.4(4) no
C6 C5 H51 119.2(4) no
C1 C6 C5 120.9(6) yes
C1 C6 C29 118.2(6) yes
C5 C6 C29 120.9(6) yes
C2 C7 C8 112.3(5) yes
C2 C7 C9 110.2(5) yes
C8 C7 C9 107.6(6) yes
C2 C7 C10 110.8(5) yes
C8 C7 C10 106.0(6) yes
C9 C7 C10 109.9(6) yes
C7 C8 H81 110.0(4) no
C7 C8 H82 108.8(4) no
H81 C8 H82 109.476 no
C7 C8 H83 109.6(4) no
H81 C8 H83 109.475 no
H82 C8 H83 109.476 no
C7 C9 H91 110.0(4) no
C7 C9 H92 108.7(4) no
H91 C9 H92 109.475 no
C7 C9 H93 109.7(4) no
H91 C9 H93 109.475 no
H92 C9 H93 109.477 no
C7 C10 H101 109.6(4) no
C7 C10 H102 109.1(4) no
H101 C10 H102 109.476 no
C7 C10 H103 109.7(4) no
H101 C10 H103 109.476 no
H102 C10 H103 109.476 no
C4 C11 C12 109.7(5) yes
C4 C11 C13 109.2(5) yes
C12 C11 C13 110.1(5) yes
C4 C11 C14 111.6(5) yes
C12 C11 C14 108.8(6) yes
C13 C11 C14 107.4(5) yes
C11 C12 H121 109.2(4) no
C11 C12 H122 110.0(4) no
H121 C12 H122 109.476 no
C11 C12 H123 109.2(4) no
H121 C12 H123 109.475 no
H122 C12 H123 109.476 no
C11 C13 H131 108.8(3) no
C11 C13 H132 110.0(3) no
H131 C13 H132 109.475 no
C11 C13 H133 109.6(3) no
H131 C13 H133 109.476 no
H132 C13 H133 109.476 no
C11 C14 H141 109.1(4) no
C11 C14 H142 109.7(4) no
H141 C14 H142 109.476 no
C11 C14 H143 109.6(4) no
H141 C14 H143 109.476 no
H142 C14 H143 109.476 no
O2 C15 C16 120.9(6) yes
O2 C15 C20 118.9(6) yes
C16 C15 C20 120.2(6) yes
C15 C16 C17 118.3(6) yes
C15 C16 C21 120.7(6) yes
C17 C16 C21 121.0(6) yes
C16 C17 C18 123.1(6) yes
C16 C17 H171 118.3(4) no
C18 C17 H171 118.6(4) no
C17 C18 C19 116.2(6) yes
C17 C18 C25 119.0(7) yes
C19 C18 C25 124.8(7) yes
C18 C19 C20 123.2(7) yes
C18 C19 H191 117.9(4) no
C20 C19 H191 118.9(4) no
C15 C20 C19 119.0(6) yes
C15 C20 C30 121.5(6) yes
C19 C20 C30 119.5(6) yes
C16 C21 C22 110.5(6) yes
C16 C21 C23 111.4(5) yes
C22 C21 C23 108.0(6) yes
C16 C21 C24 113.0(6) yes
C22 C21 C24 108.0(6) yes
C23 C21 C24 105.8(6) yes
C21 C22 H221 110.1(4) no
C21 C22 H222 109.2(4) no
H221 C22 H222 109.476 no
C21 C22 H223 109.0(4) no
H221 C22 H223 109.476 no
H222 C22 H223 109.476 no
C21 C23 H231 109.6(4) no
C21 C23 H232 109.0(4) no
H231 C23 H232 109.476 no
C21 C23 H233 109.8(4) no
H231 C23 H233 109.476 no
H232 C23 H233 109.476 no
C21 C24 H241 109.8(4) no
C21 C24 H242 109.3(4) no
H241 C24 H242 109.476 no
C21 C24 H243 109.3(4) no
H241 C24 H243 109.475 no
H242 C24 H243 109.476 no
C18 C25 C26 111.5(7) yes
C18 C25 C27 110.4(7) yes
C26 C25 C27 106.0(8) yes
C18 C25 C28 110.1(7) yes
C26 C25 C28 109.9(8) yes
C27 C25 C28 108.8(9) yes
C25 C26 H261 109.5(4) no
C25 C26 H262 109.2(5) no
H261 C26 H262 109.475 no
C25 C26 H263 109.7(5) no
H261 C26 H263 109.476 no
H262 C26 H263 109.476 no
C25 C27 H271 110.3(5) no
C25 C27 H272 109.6(6) no
H271 C27 H272 109.476 no
C25 C27 H273 108.5(6) no
H271 C27 H273 109.476 no
H272 C27 H273 109.476 no
C25 C28 H281 111.1(5) no
C25 C28 H282 107.3(6) no
H281 C28 H282 109.476 no
C25 C28 H283 110.0(6) no
H281 C28 H283 109.476 no
H282 C28 H283 109.476 no
N2 C29 C6 114.3(5) yes
N2 C29 H291 108.4(3) no
C6 C29 H291 108.3(4) no
N2 C29 H292 108.3(3) no
C6 C29 H292 108.1(3) no
H291 C29 H292 109.467 no
N2 C30 C20 117.0(5) yes
N2 C30 H301 107.2(3) no
C20 C30 H301 107.4(4) no
N2 C30 H302 108.0(3) no
C20 C30 H302 107.7(4) no
H301 C30 H302 109.467 no
N2 C31 C32 112.7(5) yes
N2 C31 H311 108.4(3) no
C32 C31 H311 108.2(4) no
N2 C31 H312 108.9(3) no
C32 C31 H312 109.2(4) no
H311 C31 H312 109.467 no
N1 C32 C31 115.5(6) yes
N1 C32 C33 121.9(6) yes
C31 C32 C33 122.4(6) yes
C32 C33 C34 120.2(7) yes
C32 C33 H331 120.1(4) no
C34 C33 H331 119.7(4) no
C33 C34 C35 118.1(7) yes
C33 C34 H341 121.5(4) no
C35 C34 H341 120.4(4) no
C34 C35 C36 118.9(7) yes
C34 C35 H351 120.6(4) no
C36 C35 H351 120.5(4) no
N1 C36 C35 124.0(7) yes
N1 C36 H361 118.1(4) no
C35 C36 H361 117.9(4) no
N3 C37 C38 123.2(6) yes
N3 C37 H371 118.6(4) no
C38 C37 H371 118.2(4) no
C37 C38 C39 118.7(6) yes
C37 C38 H381 120.8(4) no
C39 C38 H381 120.5(4) no
C38 C39 C40 119.2(6) yes
C38 C39 H391 120.2(4) no
C40 C39 H391 120.6(4) no
C39 C40 C41 119.6(6) yes
C39 C40 H401 120.0(4) no
C41 C40 H401 120.3(4) no
N3 C41 C40 121.9(6) yes
N3 C41 H411 118.9(4) no
C40 C41 H411 119.1(4) no
C102 C101 C106 116.3(16) yes
C102 C101 H1011 123.0(9) no
C106 C101 H1011 120.7(10) no
C101 C102 C103 122.4(14) yes
C101 C102 H1021 116.4(9) no
C103 C102 H1021 121.1(8) no
C102 C103 C104 123.5(15) yes
C102 C103 H1031 119.0(8) no
C104 C103 H1031 117.5(9) no
C103 C104 C105 111.7(16) yes
C103 C104 H1041 122.9(9) no
C105 C104 H1041 125.4(10) no
C104 C105 C106 128.2(18) yes
C104 C105 H1051 113.3(10) no
C106 C105 H1051 118.5(11) no
C101 C106 C105 117.8(17) yes
C101 C106 H1061 120.5(10) no
C105 C106 H1061 121.7(11) no

loop_
_geom_bond_atom_site_label_1
_geom_bond_atom_site_label_2
_geom_bond_distance
_geom_bond_publ_flag
Sc1 Cl1 2.431(2) yes
Sc1 N1 2.303(6) yes
Sc1 N2 2.381(5) yes
Sc1 N3 2.310(5) yes
Sc1 O1 2.002(4) yes
Sc1 O2 1.968(4) yes
N1 C32 1.361(8) yes
N1 C36 1.353(8) yes
N2 C29 1.501(8) yes
N2 C30 1.504(8) yes
N2 C31 1.497(8) yes
N3 C37 1.361(9) yes
N3 C41 1.346(9) yes
O1 C1 1.354(7) yes
O2 C15 1.329(7) yes
C1 C2 1.431(9) yes
C1 C6 1.400(9) yes
C2 C3 1.394(9) yes
C2 C7 1.527(9) yes
C3 C4 1.401(9) yes
C3 H31 1.000 no
C4 C5 1.382(9) yes
C4 C11 1.520(8) yes
C5 C6 1.388(9) yes
C5 H51 1.000 no
C6 C29 1.495(9) yes
C7 C8 1.544(7) yes
C7 C9 1.539(7) yes
C7 C10 1.539(7) yes
C8 H81 1.000 no
C8 H82 1.000 no
C8 H83 1.000 no
C9 H91 1.000 no
C9 H92 1.000 no
C9 H93 1.000 no
C10 H101 1.000 no
C10 H102 1.000 no
C10 H103 1.000 no
C11 C12 1.535(7) yes
C11 C13 1.549(7) yes
C11 C14 1.526(7) yes
C12 H121 1.000 no
C12 H122 1.000 no
C12 H123 1.000 no
C13 H131 1.000 no
C13 H132 1.000 no
C13 H133 1.000 no
C14 H141 1.000 no
C14 H142 1.000 no
C14 H143 1.000 no
C15 C16 1.420(9) yes
C15 C20 1.404(9) yes
C16 C17 1.384(9) yes
C16 C21 1.52(1) yes
C17 C18 1.43(1) yes
C17 H171 1.000 no
C18 C19 1.39(1) yes
C18 C25 1.53(1) yes
C19 C20 1.396(9) yes
C19 H191 1.000 no
C20 C30 1.493(9) yes
C21 C22 1.547(7) yes
C21 C23 1.552(7) yes
C21 C24 1.547(7) yes
C22 H221 1.000 no
C22 H222 1.000 no
C22 H223 1.000 no
C23 H231 1.000 no
C23 H232 1.000 no
C23 H233 1.000 no
C24 H241 1.000 no
C24 H242 1.000 no
C24 H243 1.000 no
C25 C26 1.534(8) yes
C25 C27 1.528(8) yes
C25 C28 1.526(8) yes
C26 H261 1.000 no
C26 H262 1.000 no
C26 H263 1.000 no
C27 H271 1.000 no
C27 H272 1.000 no
C27 H273 1.000 no
C28 H281 1.000 no
C28 H282 1.000 no
C28 H283 1.000 no
C29 H291 1.000 no
C29 H292 1.000 no
C30 H301 1.000 no
C30 H302 1.000 no
C31 C32 1.487(9) yes
C31 H311 1.000 no
C31 H312 1.000 no
C32 C33 1.387(9) yes
C33 C34 1.38(1) yes
C33 H331 1.000 no
C34 C35 1.39(1) yes
C34 H341 1.000 no
C35 C36 1.371(9) yes
C35 H351 1.000 no
C36 H361 1.000 no
C37 C38 1.368(9) yes
C37 H371 1.000 no
C38 C39 1.379(9) yes
C38 H381 1.000 no
C39 C40 1.368(9) yes
C39 H391 1.000 no
C40 C41 1.388(9) yes
C40 H401 1.000 no
C41 H411 1.000 no
C101 C102 1.381(9) yes
C101 C106 1.376(9) yes
C101 H1011 1.000 no
C102 C103 1.352(9) yes
C102 H1021 1.000 no
C103 C104 1.364(9) yes
C103 H1031 1.000 no
C104 C105 1.371(9) yes
C104 H1041 1.000 no
C105 C106 1.351(9) yes
C105 H1051 1.000 no
C106 H1061 1.000 no
